data_4038781
loop_
_publ_author_name
'Sun, Quan-Shun'
'Sun, Jing'
'Pan, Liu-Na'
'Yan, Chao-Guo'

_publ_section_title
;
 Selective Construction of Diverse Polycyclic Spirooxindoles via a
 Three-Component Reaction of Cyclic Mercapto-Substituted \b-Enamino
 Esters, Isatins, and Cyclic 1,3-Diketones.
;
_journal_issue 19
_journal_name_full 'The Journal of organic chemistry'
_journal_page_first 12117
_journal_page_last 12127
_journal_paper_doi 10.1021/acs.joc.0c01290
_journal_volume 85
_journal_year 2020
_chemical_formula_moiety 'C28 H19 Cl N2 O6 S'
_chemical_formula_sum 'C28 H19 Cl N2 O6 S'
_chemical_formula_weight 546.96
_space_group_crystal_system triclinic
_space_group_IT_number 2
_space_group_name_Hall '-P 1'
_space_group_name_H-M_alt 'P -1'
_atom_sites_solution_hydrogens geom
_audit_creation_method SHELXL-2014/7
_cell_angle_alpha 90.027(4)
_cell_angle_beta 114.297(4)
_cell_angle_gamma 94.437(4)
_cell_formula_units_Z 2
_cell_length_a 10.2791(13)
_cell_length_b 11.3288(14)
_cell_length_c 11.7187(15)
_cell_measurement_reflns_used 9048
_cell_measurement_temperature 273(2)
_cell_measurement_theta_max 27.43
_cell_measurement_theta_min 2.23
_cell_volume 1239.3(3)
_computing_cell_refinement 'Bruker SAINT'
_computing_data_collection 'Bruker APEX2'
_computing_data_reduction 'Bruker SAINT'
_computing_molecular_graphics 'Bruker SHELXTL'
_computing_publication_material 'Bruker SHELXTL'
_computing_structure_refinement 'SHELXL-2014/7 (Sheldrick, 2014)'
_computing_structure_solution 'SHELXS-97 (Sheldrick 2008)'
_diffrn_ambient_temperature 273(2)
_diffrn_measured_fraction_theta_full 0.991
_diffrn_measured_fraction_theta_max 0.992
_diffrn_measurement_device_type 'CCD area detector'
_diffrn_measurement_method 'phi and omega scans'
_diffrn_radiation_source 'fine-focus sealed tube'
_diffrn_radiation_type MoK\a
_diffrn_radiation_wavelength 0.71073
_diffrn_reflns_av_R_equivalents 0.0302
_diffrn_reflns_av_unetI/netI 0.0303
_diffrn_reflns_Laue_measured_fraction_full 0.991
_diffrn_reflns_Laue_measured_fraction_max 0.992
_diffrn_reflns_limit_h_max 12
_diffrn_reflns_limit_h_min -12
_diffrn_reflns_limit_k_max 13
_diffrn_reflns_limit_k_min -13
_diffrn_reflns_limit_l_max 14
_diffrn_reflns_limit_l_min -14
_diffrn_reflns_number 17676
_diffrn_reflns_point_group_measured_fraction_full 0.991
_diffrn_reflns_point_group_measured_fraction_max 0.992
_diffrn_reflns_theta_full 25.242
_diffrn_reflns_theta_max 25.991
_diffrn_reflns_theta_min 2.672
_exptl_absorpt_coefficient_mu 0.287
_exptl_absorpt_correction_T_max 0.944
_exptl_absorpt_correction_T_min 0.928
_exptl_absorpt_correction_type multi-scan
_exptl_absorpt_process_details sadabs
_exptl_crystal_colour yellow
_exptl_crystal_density_diffrn 1.466
_exptl_crystal_description block
_exptl_crystal_F_000 564
_exptl_crystal_size_max 0.260
_exptl_crystal_size_mid 0.220
_exptl_crystal_size_min 0.200
_refine_diff_density_max 0.384
_refine_diff_density_min -0.521
_refine_diff_density_rms 0.053
_refine_ls_extinction_method none
_refine_ls_goodness_of_fit_ref 1.024
_refine_ls_hydrogen_treatment constr
_refine_ls_matrix_type full
_refine_ls_number_parameters 344
_refine_ls_number_reflns 4836
_refine_ls_number_restraints 0
_refine_ls_restrained_S_all 1.024
_refine_ls_R_factor_all 0.0596
_refine_ls_R_factor_gt 0.0457
_refine_ls_shift/su_max 0.000
_refine_ls_shift/su_mean 0.000
_refine_ls_structure_factor_coef Fsqd
_refine_ls_weighting_details 'w=1/[\s^2^(Fo^2^)+(0.0576P)^2^+0.7410P] where P=(Fo^2^+2Fc^2^)/3'
_refine_ls_weighting_scheme calc
_refine_ls_wR_factor_gt 0.1138
_refine_ls_wR_factor_ref 0.1218
_reflns_Friedel_coverage 0.000
_reflns_number_gt 3955
_reflns_number_total 4836
_reflns_threshold_expression 'I > 2\s(I)'
_cod_data_source_file jo0c01290_si_002.cif
_cod_data_source_block 4c
_cod_depositor_comments 'Adding full bibliography for 4038776--4038786.cif.'
_cod_database_code 4038781
_shelx_shelxl_version_number 2014/7
_shelx_space_group_comment
; 
The symmetry employed for this shelxl refinement is uniquely defined 
by the following loop, which should always be used as a source of 
symmetry information in preference to the above space-group names. 
They are only intended as comments. 
;
_shelx_estimated_absorpt_t_min 0.929
_shelx_estimated_absorpt_t_max 0.945

loop_
_space_group_symop_operation_xyz
'x, y, z'
'-x, -y, -z'

loop_
_atom_site_label
_atom_site_type_symbol
_atom_site_fract_x
_atom_site_fract_y
_atom_site_fract_z
_atom_site_U_iso_or_equiv
_atom_site_adp_type
_atom_site_occupancy
_atom_site_site_symmetry_order
_atom_site_calc_flag
_atom_site_refinement_flags_posn
_atom_site_refinement_flags_adp
_atom_site_refinement_flags_occupancy
_atom_site_disorder_assembly
_atom_site_disorder_group
C1 C 0.1053(2) 0.87160(18) 0.9133(2) 0.0380(5) Uani 1 1 d . . . . .
C2 C 0.0271(3) 0.8498(2) 0.9850(3) 0.0561(7) Uani 1 1 d . . . . .
H2 H 0.0748 0.8473 1.0717 0.067 Uiso 1 1 calc R U . . .
C3 C -0.1189(3) 0.8323(3) 0.9295(4) 0.0725(9) Uani 1 1 d . . . . .
H3 H -0.1704 0.8183 0.9781 0.087 Uiso 1 1 calc R U . . .
C4 C -0.1893(3) 0.8352(3) 0.8014(4) 0.0716(9) Uani 1 1 d . . . . .
H4 H -0.2887 0.8228 0.7635 0.086 Uiso 1 1 calc R U . . .
C5 C -0.1138(3) 0.8566(2) 0.7279(3) 0.0562(7) Uani 1 1 d . . . . .
H5 H -0.1629 0.8585 0.6413 0.067 Uiso 1 1 calc R U . . .
C6 C 0.0352(2) 0.87515(18) 0.7828(2) 0.0377(5) Uani 1 1 d . . . . .
C7 C 0.3458(2) 0.87038(16) 0.86871(17) 0.0262(4) Uani 1 1 d . . . . .
H7 H 0.4435 0.9080 0.8965 0.031 Uiso 1 1 calc R U . . .
C8 C 0.2538(2) 0.93596(16) 0.75256(17) 0.0280(4) Uani 1 1 d . . . . .
C9 C 0.2768(2) 1.07021(17) 0.77910(19) 0.0350(5) Uani 1 1 d . . . . .
H9A H 0.2503 1.0878 0.8473 0.042 Uiso 1 1 calc R U . . .
H9B H 0.3781 1.0945 0.8070 0.042 Uiso 1 1 calc R U . . .
C10 C 0.1940(2) 1.14284(18) 0.6695(2) 0.0399(5) Uani 1 1 d . . . . .
C11 C 0.1604(4) 1.3378(2) 0.6017(3) 0.0912(12) Uani 1 1 d . . . . .
H11A H 0.1825 1.3285 0.5303 0.137 Uiso 1 1 calc R U . . .
H11B H 0.1891 1.4175 0.6354 0.137 Uiso 1 1 calc R U . . .
H11C H 0.0592 1.3216 0.5766 0.137 Uiso 1 1 calc R U . . .
C12 C 0.2980(2) 0.58480(18) 0.9565(2) 0.0367(5) Uani 1 1 d . . . . .
C13 C 0.2190(3) 0.4950(2) 0.9853(3) 0.0539(6) Uani 1 1 d . . . . .
H13 H 0.2590 0.4544 1.0591 0.065 Uiso 1 1 calc R U . . .
C14 C 0.0797(3) 0.4674(2) 0.9018(3) 0.0640(8) Uani 1 1 d . . . . .
H14 H 0.0235 0.4080 0.9192 0.077 Uiso 1 1 calc R U . . .
C15 C 0.0228(3) 0.5276(2) 0.7919(3) 0.0585(7) Uani 1 1 d . . . . .
C16 C 0.1017(2) 0.61822(18) 0.7621(2) 0.0408(5) Uani 1 1 d . . . . .
H16 H 0.0624 0.6572 0.6872 0.049 Uiso 1 1 calc R U . . .
C17 C 0.2394(2) 0.64778(17) 0.84719(18) 0.0312(4) Uani 1 1 d . . . . .
C18 C 0.35488(19) 0.73717(16) 0.84243(17) 0.0263(4) Uani 1 1 d . . . . .
C19 C 0.4887(2) 0.70365(17) 0.95906(17) 0.0302(4) Uani 1 1 d . . . . .
C20 C 0.4324(2) 0.62216(17) 0.70050(18) 0.0320(4) Uani 1 1 d . . . . .
C21 C 0.3777(2) 0.72875(16) 0.72411(17) 0.0268(4) Uani 1 1 d . . . . .
C22 C 0.3509(2) 0.81640(16) 0.64131(17) 0.0284(4) Uani 1 1 d . . . . .
C23 C 0.3763(2) 0.80613(17) 0.52935(18) 0.0314(4) Uani 1 1 d . . . . .
C24 C 0.3476(3) 0.8923(2) 0.4388(2) 0.0446(5) Uani 1 1 d . . . . .
H24 H 0.3098 0.9616 0.4489 0.054 Uiso 1 1 calc R U . . .
C25 C 0.3751(3) 0.8751(2) 0.3350(2) 0.0534(6) Uani 1 1 d . . . . .
H25 H 0.3562 0.9326 0.2750 0.064 Uiso 1 1 calc R U . . .
C26 C 0.4309(3) 0.7717(2) 0.3199(2) 0.0517(6) Uani 1 1 d . . . . .
H26 H 0.4485 0.7603 0.2491 0.062 Uiso 1 1 calc R U . . .
C27 C 0.4607(3) 0.6861(2) 0.4077(2) 0.0445(5) Uani 1 1 d . . . . .
H27 H 0.4992 0.6173 0.3975 0.053 Uiso 1 1 calc R U . . .
C28 C 0.4322(2) 0.70404(18) 0.51145(18) 0.0337(4) Uani 1 1 d . . . . .
Cl1 Cl -0.15332(9) 0.48980(9) 0.68621(11) 0.1077(4) Uani 1 1 d . . . . .
N1 N 0.10763(17) 0.88762(15) 0.70467(15) 0.0345(4) Uani 1 1 d . . . . .
H1 H 0.0638 0.8660 0.6268 0.041 Uiso 1 1 calc R U . . .
N2 N 0.44262(19) 0.62320(16) 1.02241(16) 0.0376(4) Uani 1 1 d . . . . .
H2A H 0.4961 0.5986 1.0948 0.045 Uiso 1 1 calc R U . . .
O1 O 0.1052(2) 1.10691(16) 0.57169(18) 0.0774(7) Uani 1 1 d . . . . .
O2 O 0.2363(2) 1.25629(14) 0.69595(17) 0.0680(6) Uani 1 1 d . . . . .
O3 O 0.60910(15) 0.74842(14) 0.98818(14) 0.0417(4) Uani 1 1 d . . . . .
O4 O 0.45910(17) 0.61463(12) 0.59550(13) 0.0395(4) Uani 1 1 d . . . . .
O5 O 0.45700(18) 0.53748(13) 0.76690(14) 0.0430(4) Uani 1 1 d . . . . .
O6 O 0.30194(15) 0.92017(12) 0.65394(12) 0.0335(3) Uani 1 1 d . . . . .
S1 S 0.29299(6) 0.89526(5) 0.99453(5) 0.03645(16) Uani 1 1 d . . . . .

loop_
_atom_site_aniso_label
_atom_site_aniso_U_11
_atom_site_aniso_U_22
_atom_site_aniso_U_33
_atom_site_aniso_U_23
_atom_site_aniso_U_13
_atom_site_aniso_U_12
C1 0.0424(12) 0.0327(11) 0.0498(13) 0.0039(9) 0.0294(11) 0.0077(9)
C2 0.0663(17) 0.0515(14) 0.0739(18) 0.0046(13) 0.0521(15) 0.0059(12)
C3 0.072(2) 0.0627(18) 0.116(3) 0.0043(18) 0.072(2) 0.0043(15)
C4 0.0400(14) 0.0599(17) 0.126(3) 0.0055(18) 0.0451(18) 0.0046(12)
C5 0.0371(13) 0.0496(14) 0.0781(19) 0.0061(13) 0.0191(13) 0.0088(11)
C6 0.0335(11) 0.0310(10) 0.0511(13) 0.0058(9) 0.0190(10) 0.0081(8)
C7 0.0282(9) 0.0296(9) 0.0217(9) 0.0005(7) 0.0111(8) 0.0030(7)
C8 0.0340(10) 0.0296(10) 0.0225(9) 0.0022(7) 0.0132(8) 0.0054(8)
C9 0.0429(11) 0.0307(10) 0.0292(10) 0.0001(8) 0.0126(9) 0.0046(9)
C10 0.0493(13) 0.0307(11) 0.0358(12) 0.0003(9) 0.0130(11) 0.0075(9)
C11 0.119(3) 0.0374(14) 0.081(2) 0.0180(14) 0.004(2) 0.0174(16)
C12 0.0470(12) 0.0350(11) 0.0390(12) 0.0103(9) 0.0274(10) 0.0116(9)
C13 0.0639(16) 0.0485(14) 0.0649(17) 0.0254(12) 0.0408(14) 0.0139(12)
C14 0.0660(18) 0.0468(15) 0.094(2) 0.0217(15) 0.0488(17) -0.0017(13)
C15 0.0456(14) 0.0472(14) 0.0797(19) 0.0015(13) 0.0250(14) -0.0088(11)
C16 0.0399(12) 0.0335(11) 0.0453(13) 0.0022(9) 0.0144(10) -0.0004(9)
C17 0.0376(11) 0.0275(9) 0.0335(11) 0.0037(8) 0.0195(9) 0.0048(8)
C18 0.0290(9) 0.0291(9) 0.0221(9) 0.0041(7) 0.0114(8) 0.0047(8)
C19 0.0359(11) 0.0330(10) 0.0232(9) 0.0021(8) 0.0123(9) 0.0103(8)
C20 0.0379(11) 0.0332(10) 0.0257(10) 0.0011(8) 0.0136(9) 0.0049(8)
C21 0.0301(9) 0.0282(9) 0.0216(9) 0.0011(7) 0.0102(8) 0.0026(8)
C22 0.0325(10) 0.0289(10) 0.0250(10) -0.0008(8) 0.0130(8) 0.0022(8)
C23 0.0385(11) 0.0334(10) 0.0242(10) 0.0013(8) 0.0150(9) 0.0017(8)
C24 0.0669(15) 0.0395(12) 0.0354(12) 0.0070(10) 0.0280(12) 0.0111(11)
C25 0.0844(19) 0.0511(14) 0.0356(13) 0.0113(11) 0.0351(13) 0.0094(13)
C26 0.0753(17) 0.0575(15) 0.0367(13) 0.0016(11) 0.0378(13) 0.0042(13)
C27 0.0575(14) 0.0457(13) 0.0406(12) -0.0025(10) 0.0301(11) 0.0075(11)
C28 0.0402(11) 0.0354(11) 0.0276(10) 0.0010(8) 0.0163(9) 0.0026(9)
Cl1 0.0573(5) 0.1004(7) 0.1306(9) 0.0126(6) 0.0117(5) -0.0388(5)
N1 0.0315(9) 0.0390(9) 0.0263(9) 0.0013(7) 0.0054(7) 0.0022(7)
N2 0.0436(10) 0.0463(10) 0.0253(9) 0.0132(8) 0.0143(8) 0.0169(8)
O1 0.0945(15) 0.0423(10) 0.0501(11) 0.0080(8) -0.0154(11) 0.0027(10)
O2 0.0911(14) 0.0326(9) 0.0556(11) 0.0057(8) 0.0051(10) 0.0074(9)
O3 0.0316(8) 0.0506(9) 0.0371(8) 0.0010(7) 0.0077(7) 0.0055(7)
O4 0.0589(10) 0.0357(8) 0.0329(8) 0.0039(6) 0.0261(7) 0.0145(7)
O5 0.0643(10) 0.0345(8) 0.0354(8) 0.0098(6) 0.0235(8) 0.0170(7)
O6 0.0493(8) 0.0302(7) 0.0280(7) 0.0058(6) 0.0218(7) 0.0110(6)
S1 0.0453(3) 0.0437(3) 0.0253(3) 0.0015(2) 0.0187(2) 0.0091(2)

loop_
_atom_type_symbol
_atom_type_description
_atom_type_scat_dispersion_real
_atom_type_scat_dispersion_imag
_atom_type_scat_source
C C 0.0033 0.0016 'International Tables Vol C Tables 4.2.6.8 and 6.1.1.4'
H H 0.0000 0.0000 'International Tables Vol C Tables 4.2.6.8 and 6.1.1.4'
N N 0.0061 0.0033 'International Tables Vol C Tables 4.2.6.8 and 6.1.1.4'
O O 0.0106 0.0060 'International Tables Vol C Tables 4.2.6.8 and 6.1.1.4'
S S 0.1246 0.1234 'International Tables Vol C Tables 4.2.6.8 and 6.1.1.4'
Cl Cl 0.1484 0.1585 'International Tables Vol C Tables 4.2.6.8 and 6.1.1.4'

loop_
_geom_angle_atom_site_label_1
_geom_angle_atom_site_label_2
_geom_angle_atom_site_label_3
_geom_angle
_geom_angle_site_symmetry_1
_geom_angle_site_symmetry_3
_geom_angle_publ_flag
C2 C1 C6 120.3(2) . . ?
C2 C1 S1 117.0(2) . . ?
C6 C1 S1 122.67(16) . . ?
C3 C2 C1 120.7(3) . . ?
C3 C2 H2 119.7 . . ?
C1 C2 H2 119.7 . . ?
C2 C3 C4 119.6(3) . . ?
C2 C3 H3 120.2 . . ?
C4 C3 H3 120.2 . . ?
C3 C4 C5 120.7(3) . . ?
C3 C4 H4 119.6 . . ?
C5 C4 H4 119.6 . . ?
C4 C5 C6 120.5(3) . . ?
C4 C5 H5 119.8 . . ?
C6 C5 H5 119.8 . . ?
C5 C6 C1 118.1(2) . . ?
C5 C6 N1 118.5(2) . . ?
C1 C6 N1 123.20(18) . . ?
C8 C7 C18 114.09(15) . . ?
C8 C7 S1 110.45(13) . . ?
C18 C7 S1 113.57(12) . . ?
C8 C7 H7 106.0 . . ?
C18 C7 H7 106.0 . . ?
S1 C7 H7 106.0 . . ?
N1 C8 O6 106.74(15) . . ?
N1 C8 C9 115.02(16) . . ?
O6 C8 C9 103.54(15) . . ?
N1 C8 C7 110.38(15) . . ?
O6 C8 C7 109.98(14) . . ?
C9 C8 C7 110.82(15) . . ?
C10 C9 C8 114.89(17) . . ?
C10 C9 H9A 108.5 . . ?
C8 C9 H9A 108.5 . . ?
C10 C9 H9B 108.5 . . ?
C8 C9 H9B 108.5 . . ?
H9A C9 H9B 107.5 . . ?
O1 C10 O2 123.0(2) . . ?
O1 C10 C9 126.7(2) . . ?
O2 C10 C9 110.19(19) . . ?
O2 C11 H11A 109.5 . . ?
O2 C11 H11B 109.5 . . ?
H11A C11 H11B 109.5 . . ?
O2 C11 H11C 109.5 . . ?
H11A C11 H11C 109.5 . . ?
H11B C11 H11C 109.5 . . ?
C13 C12 C17 121.9(2) . . ?
C13 C12 N2 128.2(2) . . ?
C17 C12 N2 109.83(17) . . ?
C14 C13 C12 118.0(2) . . ?
C14 C13 H13 121.0 . . ?
C12 C13 H13 121.0 . . ?
C13 C14 C15 120.1(2) . . ?
C13 C14 H14 119.9 . . ?
C15 C14 H14 119.9 . . ?
C14 C15 C16 122.2(2) . . ?
C14 C15 Cl1 119.4(2) . . ?
C16 C15 Cl1 118.4(2) . . ?
C17 C16 C15 117.5(2) . . ?
C17 C16 H16 121.3 . . ?
C15 C16 H16 121.3 . . ?
C16 C17 C12 120.21(19) . . ?
C16 C17 C18 131.09(18) . . ?
C12 C17 C18 108.53(17) . . ?
C21 C18 C17 114.14(16) . . ?
C21 C18 C7 107.47(14) . . ?
C17 C18 C7 118.18(15) . . ?
C21 C18 C19 111.66(15) . . ?
C17 C18 C19 101.24(15) . . ?
C7 C18 C19 103.46(14) . . ?
O3 C19 N2 127.76(18) . . ?
O3 C19 C18 124.51(18) . . ?
N2 C19 C18 107.61(17) . . ?
O5 C20 O4 116.67(17) . . ?
O5 C20 C21 124.89(18) . . ?
O4 C20 C21 118.44(16) . . ?
C22 C21 C20 119.56(17) . . ?
C22 C21 C18 122.88(17) . . ?
C20 C21 C18 117.56(16) . . ?
O6 C22 C21 125.00(17) . . ?
O6 C22 C23 113.57(16) . . ?
C21 C22 C23 121.43(17) . . ?
C28 C23 C24 118.44(18) . . ?
C28 C23 C22 117.40(17) . . ?
C24 C23 C22 124.16(18) . . ?
C25 C24 C23 120.2(2) . . ?
C25 C24 H24 119.9 . . ?
C23 C24 H24 119.9 . . ?
C24 C25 C26 119.9(2) . . ?
C24 C25 H25 120.1 . . ?
C26 C25 H25 120.1 . . ?
C27 C26 C25 121.0(2) . . ?
C27 C26 H26 119.5 . . ?
C25 C26 H26 119.5 . . ?
C26 C27 C28 118.6(2) . . ?
C26 C27 H27 120.7 . . ?
C28 C27 H27 120.7 . . ?
O4 C28 C27 117.03(18) . . ?
O4 C28 C23 121.19(17) . . ?
C27 C28 C23 121.77(19) . . ?
C6 N1 C8 120.88(16) . . ?
C6 N1 H1 119.6 . . ?
C8 N1 H1 119.6 . . ?
C19 N2 C12 112.09(16) . . ?
C19 N2 H2A 124.0 . . ?
C12 N2 H2A 124.0 . . ?
C10 O2 C11 116.5(2) . . ?
C20 O4 C28 121.96(15) . . ?
C22 O6 C8 119.23(14) . . ?
C1 S1 C7 100.11(10) . . ?

loop_
_geom_bond_atom_site_label_1
_geom_bond_atom_site_label_2
_geom_bond_distance
_geom_bond_site_symmetry_2
_geom_bond_publ_flag
C1 C2 1.393(3) . ?
C1 C6 1.398(3) . ?
C1 S1 1.763(2) . ?
C2 C3 1.366(4) . ?
C2 H2 0.9300 . ?
C3 C4 1.374(5) . ?
C3 H3 0.9300 . ?
C4 C5 1.387(4) . ?
C4 H4 0.9300 . ?
C5 C6 1.394(3) . ?
C5 H5 0.9300 . ?
C6 N1 1.399(3) . ?
C7 C8 1.533(3) . ?
C7 C18 1.558(3) . ?
C7 S1 1.7975(18) . ?
C7 H7 0.9800 . ?
C8 N1 1.432(2) . ?
C8 O6 1.448(2) . ?
C8 C9 1.533(3) . ?
C9 C10 1.504(3) . ?
C9 H9A 0.9700 . ?
C9 H9B 0.9700 . ?
C10 O1 1.180(3) . ?
C10 O2 1.319(3) . ?
C11 O2 1.444(3) . ?
C11 H11A 0.9600 . ?
C11 H11B 0.9600 . ?
C11 H11C 0.9600 . ?
C12 C13 1.381(3) . ?
C12 C17 1.395(3) . ?
C12 N2 1.396(3) . ?
C13 C14 1.372(4) . ?
C13 H13 0.9300 . ?
C14 C15 1.382(4) . ?
C14 H14 0.9300 . ?
C15 C16 1.392(3) . ?
C15 Cl1 1.741(3) . ?
C16 C17 1.369(3) . ?
C16 H16 0.9300 . ?
C17 C18 1.518(3) . ?
C18 C21 1.503(3) . ?
C18 C19 1.562(3) . ?
C19 O3 1.208(2) . ?
C19 N2 1.353(3) . ?
C20 O5 1.211(2) . ?
C20 O4 1.370(2) . ?
C20 C21 1.443(3) . ?
C21 C22 1.352(3) . ?
C22 O6 1.345(2) . ?
C22 C23 1.446(3) . ?
C23 C28 1.383(3) . ?
C23 C24 1.398(3) . ?
C24 C25 1.374(3) . ?
C24 H24 0.9300 . ?
C25 C26 1.385(4) . ?
C25 H25 0.9300 . ?
C26 C27 1.372(3) . ?
C26 H26 0.9300 . ?
C27 C28 1.382(3) . ?
C27 H27 0.9300 . ?
C28 O4 1.376(2) . ?
N1 H1 0.8600 . ?
N2 H2A 0.8600 . ?

loop_
_geom_hbond_atom_site_label_D
_geom_hbond_atom_site_label_H
_geom_hbond_atom_site_label_A
_geom_hbond_distance_DH
_geom_hbond_distance_HA
_geom_hbond_distance_DA
_geom_hbond_angle_DHA
_geom_hbond_site_symmetry_A
N1 H1 O1 0.86 2.30 3.077(2) 150.7 2_576
N2 H2A O5 0.86 2.17 2.945(2) 149.7 2_667
